data_4103671
loop_
_publ_author_name
'Jian-Rong Li'
'Andrey A. Yakovenko'
'Weigang Lu'
'Daren J. Timmons'
'Wenjuan Zhuang'
'Daqiang Yuan'
'Hong-Cai Zhou'

_publ_contact_author
; 
Hong-Cai Zhou
Department of Chemistry, Texas A&M University, 
PO Box 30012, College Station, TX 77842-3012, USA
;
_publ_contact_author_email zhou@mail.chem.tamu.edu
_publ_section_title
;
 Ligand Bridging-Angle-Driven Assembly of Molecular Architectures Based on
 Quadruply Bonded Mo-Mo Dimers
;
_journal_name_full 'Journal of the American Chemical Society'
_journal_page_first 17599
_journal_page_last 17610
_journal_paper_doi 10.1021/ja1080794
_journal_volume 132
_journal_year 2010
_chemical_formula_moiety 'C264 H240 Mo24 N24 O144, 8(C6 H12 N2 O)'
_chemical_formula_sum 'C312 H336 Mo24 N40 O152'
_chemical_formula_weight 9380.77
_chemical_name_systematic
; 
 ? 
;
_space_group_IT_number 87
_symmetry_cell_setting tetragonal
_symmetry_space_group_name_Hall '-I 4'
_symmetry_space_group_name_H-M 'I 4/m'
_atom_sites_solution_hydrogens geom
_atom_sites_solution_primary direct
_atom_sites_solution_secondary difmap
_audit_creation_method SHELXL-97
_cell_angle_alpha 90.00
_cell_angle_beta 90.00
_cell_angle_gamma 90.00
_cell_formula_units_Z 2
_cell_length_a 31.651(8)
_cell_length_b 31.651(8)
_cell_length_c 32.246(16)
_cell_measurement_reflns_used 8027
_cell_measurement_temperature 110(2)
_cell_measurement_theta_max 26.3624
_cell_measurement_theta_min 2.2153
_cell_volume 32304(2)
_computing_cell_refinement 'SAINT+ ver. (Bruker, 2001)'
_computing_data_collection 'APEX2  (Bruker, 2008)'
_computing_data_reduction 'SAINT+ ver. (Bruker, 2001)'
_computing_molecular_graphics 'SHELXTL (Sheldrick, 2008)'
_computing_publication_material 'SHELXTL (Sheldrick, 2008)'
_computing_structure_refinement 'SHELXTL (Sheldrick, 2008)'
_computing_structure_solution 'SHELXTL (Sheldrick, 2008)'
_diffrn_ambient_temperature 110(2)
_diffrn_measured_fraction_theta_full 0.993
_diffrn_measured_fraction_theta_max 0.993
_diffrn_measurement_device_type 'Bruker SMART APEX II CCD area detector'
_diffrn_measurement_method 'phi and omega scans'
_diffrn_radiation_monochromator graphite
_diffrn_radiation_source 'fine-focus sealed tube'
_diffrn_radiation_type MoK\a
_diffrn_radiation_wavelength 0.71073
_diffrn_reflns_av_R_equivalents 0.1430
_diffrn_reflns_av_sigmaI/netI 0.1594
_diffrn_reflns_limit_h_max 39
_diffrn_reflns_limit_h_min -39
_diffrn_reflns_limit_k_max 38
_diffrn_reflns_limit_k_min -39
_diffrn_reflns_limit_l_max 39
_diffrn_reflns_limit_l_min -18
_diffrn_reflns_number 87022
_diffrn_reflns_theta_full 26.00
_diffrn_reflns_theta_max 26.00
_diffrn_reflns_theta_min 1.26
_exptl_absorpt_coefficient_mu 0.505
_exptl_absorpt_correction_T_max 0.9236
_exptl_absorpt_correction_T_min 0.9058
_exptl_absorpt_correction_type multi-scan
_exptl_absorpt_process_details 'SADABS (Sheldrick, 2008)'
_exptl_crystal_colour dark-red
_exptl_crystal_density_diffrn 0.964
_exptl_crystal_density_meas ?
_exptl_crystal_density_method 'not measured'
_exptl_crystal_description block
_exptl_crystal_F_000 9424
_exptl_crystal_size_max 0.20
_exptl_crystal_size_mid 0.18
_exptl_crystal_size_min 0.16
_platon_squeeze_details
;
;
_refine_diff_density_max 1.968
_refine_diff_density_min -1.565
_refine_diff_density_rms 0.131
_refine_ls_extinction_coef 0.0000063(17)
_refine_ls_extinction_expression Fc^*^=kFc[1+0.001xFc^2^\l^3^/sin(2\q)]^-1/4^
_refine_ls_extinction_method SHELXL
_refine_ls_goodness_of_fit_ref 1.012
_refine_ls_hydrogen_treatment constr
_refine_ls_matrix_type full
_refine_ls_number_parameters 527
_refine_ls_number_reflns 16056
_refine_ls_number_restraints 46
_refine_ls_restrained_S_all 1.013
_refine_ls_R_factor_all 0.1282
_refine_ls_R_factor_gt 0.0754
_refine_ls_shift/su_max 0.000
_refine_ls_shift/su_mean 0.000
_refine_ls_structure_factor_coef Fsqd
_refine_ls_weighting_details 'calc w=1/[\s^2^(Fo^2^)+(0.0300P)^2^+130.5000P] where P=(Fo^2^+2Fc^2^)/3'
_refine_ls_weighting_scheme calc
_refine_ls_wR_factor_gt 0.1656
_refine_ls_wR_factor_ref 0.1805
_reflns_number_gt 8139
_reflns_number_total 16056
_reflns_threshold_expression I>2\s(I)
_cod_data_source_file ja1080794_si_002_11.cif
_cod_data_source_block 4B
_cod_depositor_comments
;
The following automatic conversions were performed:

'_exptl_crystal_density_meas' value 'not measured' was changed to '?'
- the value is perceived as not measured.

Automatic conversion script
Id: cif_fix_values 3008 2015-01-20 13:52:24Z robertas 
;
_cod_original_cell_volume 32305(20)
_cod_database_code 4103671

loop_
_symmetry_equiv_pos_as_xyz
'x, y, z'
'-x, -y, z'
'-y, x, z'
'y, -x, z'
'x+1/2, y+1/2, z+1/2'
'-x+1/2, -y+1/2, z+1/2'
'-y+1/2, x+1/2, z+1/2'
'y+1/2, -x+1/2, z+1/2'
'-x, -y, -z'
'x, y, -z'
'y, -x, -z'
'-y, x, -z'
'-x+1/2, -y+1/2, -z+1/2'
'x+1/2, y+1/2, -z+1/2'
'y+1/2, -x+1/2, -z+1/2'
'-y+1/2, x+1/2, -z+1/2'

loop_
_atom_site_label
_atom_site_type_symbol
_atom_site_fract_x
_atom_site_fract_y
_atom_site_fract_z
_atom_site_U_iso_or_equiv
_atom_site_adp_type
_atom_site_occupancy
_atom_site_symmetry_multiplicity
_atom_site_calc_flag
_atom_site_refinement_flags
Mo1 Mo 0.078654(18) 0.226114(19) 0.233342(19) 0.02928(16) Uani 1 1 d .
Mo2 Mo 0.063774(18) 0.182347(19) 0.186074(19) 0.02997(16) Uani 1 1 d D
Mo3 Mo -0.14828(3) 0.30346(3) 0.0000 0.0285(2) Uani 1 2 d S
Mo4 Mo -0.11957(3) 0.24337(3) 0.0000 0.0299(2) Uani 1 2 d SD
O1 O 0.04517(13) 0.27381(13) 0.20204(14) 0.0317(11) Uani 1 1 d .
O2 O 0.02935(14) 0.22720(14) 0.15276(14) 0.0324(11) Uani 1 1 d .
O3 O -0.10712(14) 0.32546(14) 0.04588(14) 0.0356(12) Uani 1 1 d .
O4 O -0.07674(13) 0.26136(13) 0.04688(14) 0.0301(11) Uani 1 1 d .
O5 O 0.28422(13) 0.19201(14) 0.04561(14) 0.0319(11) Uani 1 1 d .
O6 O 0.22144(13) 0.16053(14) 0.04595(14) 0.0330(11) Uani 1 1 d .
O7 O 0.13342(14) 0.24537(13) 0.20141(13) 0.0295(11) Uani 1 1 d .
O8 O 0.11790(14) 0.19883(14) 0.15244(14) 0.0312(11) Uani 1 1 d .
O9 O 0.11255(13) 0.18042(14) 0.26622(15) 0.0340(11) Uani 1 1 d .
O10 O 0.09772(14) 0.13428(14) 0.21630(14) 0.0325(11) Uani 1 1 d .
O11 O 0.20955(13) -0.02350(13) 0.26663(14) 0.0306(11) Uani 1 1 d .
O12 O 0.16359(14) -0.00832(14) 0.21650(14) 0.0338(11) Uani 1 1 d .
O13 O -0.0224(3) 0.4091(2) 0.1482(3) 0.129(4) Uani 1 1 d .
H13B H -0.0048 0.4127 0.1673 0.194 Uiso 1 1 calc R
O14 O 0.26771(15) 0.31455(16) 0.14198(18) 0.0540(15) Uani 1 1 d .
H14A H 0.2567 0.3291 0.1609 0.081 Uiso 1 1 calc R
O15 O 0.1899(2) 0.0911(2) 0.37282(19) 0.091(2) Uani 1 1 d .
H15B H 0.2020 0.1146 0.3750 0.136 Uiso 1 1 calc R
C1 C 0.0277(2) 0.2642(2) 0.1671(2) 0.0288(16) Uani 1 1 d .
C2 C 0.0021(2) 0.2971(2) 0.1456(2) 0.0357(18) Uani 1 1 d .
C3 C 0.0038(2) 0.3386(2) 0.1574(3) 0.057(3) Uani 1 1 d .
H3A H 0.0221 0.3475 0.1790 0.068 Uiso 1 1 calc R
C4 C -0.0226(3) 0.3680(3) 0.1367(3) 0.077(3) Uani 1 1 d .
C5 C -0.0493(3) 0.3553(3) 0.1062(3) 0.067(3) Uani 1 1 d .
H5A H -0.0679 0.3750 0.0935 0.080 Uiso 1 1 calc R
C6 C -0.0493(2) 0.3125(2) 0.0932(2) 0.0386(18) Uani 1 1 d .
C7 C -0.0236(2) 0.2842(2) 0.1123(2) 0.0339(17) Uani 1 1 d .
H7A H -0.0229 0.2556 0.1031 0.041 Uiso 1 1 calc R
C8 C -0.0786(2) 0.2992(2) 0.0598(2) 0.0325(17) Uani 1 1 d .
C9 C 0.2471(2) 0.1890(2) 0.0597(2) 0.0307(16) Uani 1 1 d .
C10 C 0.2317(2) 0.2193(2) 0.0912(2) 0.0316(16) Uani 1 1 d .
C11 C 0.2561(2) 0.2546(2) 0.1022(2) 0.0416(19) Uani 1 1 d .
H11A H 0.2820 0.2601 0.0883 0.050 Uiso 1 1 calc R
C12 C 0.2423(2) 0.2812(2) 0.1332(2) 0.0380(18) Uani 1 1 d .
C13 C 0.2053(2) 0.2728(2) 0.1548(2) 0.0367(18) Uani 1 1 d .
H13A H 0.1963 0.2908 0.1766 0.044 Uiso 1 1 calc R
C14 C 0.1814(2) 0.2376(2) 0.1438(2) 0.0368(18) Uani 1 1 d .
C15 C 0.1935(2) 0.2112(2) 0.1112(2) 0.0333(17) Uani 1 1 d .
H15A H 0.1761 0.1882 0.1029 0.040 Uiso 1 1 calc R
C16 C 0.1415(2) 0.2275(2) 0.1668(2) 0.0290(16) Uani 1 1 d .
C17 C 0.1156(2) 0.1430(2) 0.2506(2) 0.0282(16) Uani 1 1 d .
C18 C 0.1399(2) 0.1099(2) 0.2730(2) 0.0346(17) Uani 1 1 d .
C19 C 0.1541(2) 0.1164(2) 0.3129(2) 0.046(2) Uani 1 1 d .
H19A H 0.1479 0.1422 0.3268 0.055 Uiso 1 1 calc R
C20 C 0.1773(3) 0.0852(2) 0.3330(3) 0.056(2) Uani 1 1 d .
C21 C 0.1866(2) 0.0481(2) 0.3126(2) 0.046(2) Uani 1 1 d .
H21A H 0.2032 0.0270 0.3258 0.055 Uiso 1 1 calc R
C22 C 0.1713(2) 0.0417(2) 0.2721(2) 0.0332(17) Uani 1 1 d .
C23 C 0.1476(2) 0.0712(2) 0.2525(2) 0.0300(16) Uani 1 1 d .
H23A H 0.1363 0.0660 0.2257 0.036 Uiso 1 1 calc R
C24 C 0.1813(2) 0.0008(2) 0.2514(2) 0.0306(16) Uani 1 1 d .
O16 O 0.09075(15) 0.2766(2) 0.28744(15) 0.1133(12) Uani 1 1 d D
N1 N 0.06562(11) 0.3088(2) 0.34518(16) 0.1133(12) Uani 1 1 d D
N2 N 0.13765(11) 0.3002(2) 0.33527(16) 0.1133(12) Uani 1 1 d D
C25 C 0.09788(11) 0.29492(14) 0.32215(12) 0.1133(12) Uani 1 1 d D
C26 C 0.14703(14) 0.3134(3) 0.37732(16) 0.1133(12) Uani 1 1 d D
H26A H 0.1749 0.3277 0.3781 0.136 Uiso 1 1 calc R
H26B H 0.1483 0.2884 0.3957 0.136 Uiso 1 1 calc R
C27 C 0.11363(17) 0.3429(2) 0.3921(2) 0.1133(12) Uani 1 1 d D
H27A H 0.1144 0.3693 0.3756 0.136 Uiso 1 1 calc R
H27B H 0.1187 0.3503 0.4215 0.136 Uiso 1 1 calc R
C28 C 0.07150(15) 0.3225(3) 0.38770(15) 0.1133(12) Uani 1 1 d D
H28A H 0.0696 0.2979 0.4066 0.136 Uiso 1 1 calc R
H28B H 0.0490 0.3428 0.3954 0.136 Uiso 1 1 calc R
C29 C 0.02205(11) 0.3003(4) 0.3319(2) 0.1133(12) Uani 1 1 d D
H29A H 0.0221 0.2908 0.3029 0.170 Uiso 1 1 calc R
H29B H 0.0052 0.3261 0.3344 0.170 Uiso 1 1 calc R
H29C H 0.0098 0.2782 0.3495 0.170 Uiso 1 1 calc R
C30 C 0.17249(13) 0.2811(3) 0.3116(2) 0.1133(12) Uani 1 1 d D
H30A H 0.1623 0.2728 0.2841 0.170 Uiso 1 1 calc R
H30B H 0.1830 0.2561 0.3263 0.170 Uiso 1 1 calc R
H30C H 0.1954 0.3017 0.3087 0.170 Uiso 1 1 calc R
O18 O -0.1789(2) 0.3738(2) 0.0000 0.154(2) Uani 1 2 d SD
N3 N -0.24206(19) 0.4076(2) 0.0000 0.154(2) Uani 1 2 d SD
N4 N -0.1795(2) 0.44544(19) 0.0000 0.154(2) Uani 1 2 d SD
C31 C -0.19980(19) 0.40840(17) 0.0000 0.154(2) Uani 1 2 d SD
C32 C -0.2011(3) 0.48481(19) 0.0085(5) 0.154(2) Uani 0.50 1 d PD
H32A H -0.1864 0.5082 0.0000 0.185 Uiso 1 2 d SR
H32B H -0.2019 0.4889 0.0380 0.185 Uiso 0.50 1 d PR
C33 C -0.2449(3) 0.4828(2) -0.0085(7) 0.154(2) Uani 0.50 1 d PD
H33A H -0.2442 0.4817 -0.0382 0.185 Uiso 0.50 1 d PR
H33B H -0.2601 0.5077 0.0000 0.185 Uiso 1 2 d SR
C34 C -0.2668(2) 0.4450(3) 0.0087(5) 0.154(2) Uani 0.50 1 d PD
H34A H -0.2701 0.4475 0.0382 0.185 Uiso 0.50 1 d PR
H34B H -0.2944 0.4425 0.0000 0.185 Uiso 1 2 d SR
C35 C -0.2643(3) 0.3669(3) 0.0000 0.154(2) Uani 1 2 d SD
H35A H -0.2445 0.3443 -0.0069 0.231 Uiso 0.50 1 calc PR
H35B H -0.2871 0.3676 -0.0206 0.231 Uiso 0.50 1 calc PR
H35C H -0.2764 0.3618 0.0275 0.231 Uiso 0.50 1 calc PR
C36 C -0.1331(2) 0.4463(3) 0.0000 0.154(2) Uani 1 2 d SD
H36A H -0.1223 0.4182 -0.0069 0.231 Uiso 0.50 1 calc PR
H36B H -0.1230 0.4546 0.0275 0.231 Uiso 0.50 1 calc PR
H36C H -0.1232 0.4668 -0.0206 0.231 Uiso 0.50 1 calc PR
O17 O 0.0464(2) 0.1328(2) 0.1323(2) 0.1133(12) Uani 1 1 d D
O19 O -0.0880(4) 0.17444(19) 0.0000 0.154(2) Uani 1 2 d SD
O20 O 0.26649(17) 0.13946(17) 0.29831(18) 0.0534(15) Uani 1 1 d .
N5 N 0.2694(2) 0.0925(2) 0.2447(2) 0.0558(19) Uani 1 1 d .
N6 N 0.2382(2) 0.1577(2) 0.2364(2) 0.0525(18) Uani 1 1 d .
C37 C 0.2581(3) 0.1305(2) 0.2621(2) 0.0421(19) Uani 1 1 d .
C38 C 0.2602(3) 0.0792(3) 0.2033(3) 0.068(3) Uani 1 1 d .
H38A H 0.2344 0.0616 0.2034 0.082 Uiso 1 1 calc R
H38B H 0.2838 0.0617 0.1928 0.082 Uiso 1 1 calc R
C39 C 0.2538(4) 0.1158(3) 0.1749(3) 0.083(3) Uani 1 1 d .
H39A H 0.2810 0.1303 0.1698 0.100 Uiso 1 1 calc R
H39B H 0.2424 0.1059 0.1479 0.100 Uiso 1 1 calc R
C40 C 0.2234(3) 0.1450(3) 0.1949(3) 0.066(3) Uani 1 1 d .
H40A H 0.2200 0.1705 0.1774 0.079 Uiso 1 1 calc R
H40B H 0.1956 0.1311 0.1973 0.079 Uiso 1 1 calc R
C41 C 0.2861(3) 0.0604(3) 0.2733(3) 0.078(3) Uani 1 1 d .
H41A H 0.2912 0.0733 0.3005 0.116 Uiso 1 1 calc R
H41B H 0.3127 0.0491 0.2624 0.116 Uiso 1 1 calc R
H41C H 0.2655 0.0374 0.2762 0.116 Uiso 1 1 calc R
C42 C 0.2220(3) 0.1969(2) 0.2526(3) 0.058(2) Uani 1 1 d .
H42A H 0.2340 0.2020 0.2801 0.087 Uiso 1 1 calc R
H42B H 0.1911 0.1952 0.2547 0.087 Uiso 1 1 calc R
H42C H 0.2298 0.2201 0.2339 0.087 Uiso 1 1 calc R

loop_
_atom_site_aniso_label
_atom_site_aniso_U_11
_atom_site_aniso_U_22
_atom_site_aniso_U_33
_atom_site_aniso_U_23
_atom_site_aniso_U_13
_atom_site_aniso_U_12
Mo1 0.0294(3) 0.0326(3) 0.0259(3) -0.0041(3) -0.0033(3) 0.0000(3)
Mo2 0.0291(3) 0.0333(3) 0.0275(3) -0.0054(3) -0.0033(3) 0.0003(3)
Mo3 0.0328(5) 0.0325(5) 0.0201(4) 0.000 0.000 0.0053(4)
Mo4 0.0397(5) 0.0319(5) 0.0181(4) 0.000 0.000 0.0078(4)
O1 0.035(3) 0.034(3) 0.026(3) -0.012(2) -0.011(2) -0.003(2)
O2 0.041(3) 0.033(3) 0.024(3) -0.012(2) -0.003(2) -0.004(2)
O3 0.037(3) 0.036(3) 0.034(3) 0.004(2) 0.000(2) 0.010(2)
O4 0.036(3) 0.018(2) 0.036(3) -0.002(2) -0.001(2) 0.007(2)
O5 0.021(2) 0.037(3) 0.037(3) -0.008(2) 0.002(2) -0.009(2)
O6 0.024(2) 0.050(3) 0.026(3) 0.004(2) -0.001(2) -0.012(2)
O7 0.043(3) 0.027(2) 0.019(2) -0.011(2) -0.005(2) -0.003(2)
O8 0.034(3) 0.033(3) 0.027(3) -0.011(2) -0.007(2) -0.004(2)
O9 0.031(3) 0.038(3) 0.033(3) -0.011(2) -0.004(2) -0.002(2)
O10 0.034(3) 0.038(3) 0.026(3) -0.014(2) -0.012(2) -0.002(2)
O11 0.032(3) 0.031(3) 0.029(3) 0.007(2) -0.005(2) 0.007(2)
O12 0.035(3) 0.045(3) 0.021(3) 0.007(2) -0.004(2) 0.006(2)
O13 0.186(8) 0.046(4) 0.156(8) -0.028(5) -0.129(7) 0.029(5)
O14 0.042(3) 0.055(3) 0.065(4) -0.017(3) 0.006(3) -0.018(3)
O15 0.161(7) 0.064(4) 0.047(4) -0.017(3) -0.041(4) 0.034(4)
C1 0.025(4) 0.040(4) 0.021(4) -0.002(3) -0.001(3) 0.004(3)
C2 0.044(4) 0.033(4) 0.030(4) -0.011(3) -0.012(4) -0.003(3)
C3 0.055(5) 0.051(5) 0.064(6) -0.017(5) -0.048(5) 0.005(4)
C4 0.100(8) 0.033(5) 0.097(8) -0.023(5) -0.053(7) 0.027(5)
C5 0.085(7) 0.043(5) 0.073(7) -0.008(5) -0.034(6) 0.015(5)
C6 0.046(4) 0.034(4) 0.036(4) -0.001(4) -0.016(4) 0.007(3)
C7 0.041(4) 0.033(4) 0.027(4) -0.001(3) -0.004(3) 0.007(3)
C8 0.040(4) 0.036(4) 0.022(4) 0.001(3) -0.005(3) 0.005(3)
C9 0.032(4) 0.039(4) 0.021(4) -0.015(3) 0.002(3) -0.004(3)
C10 0.033(4) 0.036(4) 0.026(4) 0.000(3) -0.001(3) -0.002(3)
C11 0.045(5) 0.052(5) 0.028(4) -0.015(4) 0.005(4) -0.012(4)
C12 0.034(4) 0.045(4) 0.034(4) -0.010(4) 0.010(4) -0.007(3)
C13 0.035(4) 0.041(4) 0.034(4) -0.010(4) 0.002(3) -0.008(3)
C14 0.044(4) 0.044(4) 0.022(4) -0.019(3) -0.004(3) 0.000(4)
C15 0.028(4) 0.042(4) 0.030(4) -0.004(3) 0.003(3) 0.000(3)
C16 0.032(4) 0.032(4) 0.023(4) -0.002(3) -0.006(3) 0.006(3)
C17 0.028(4) 0.024(4) 0.033(4) 0.006(3) -0.010(3) 0.003(3)
C18 0.039(4) 0.033(4) 0.033(4) -0.002(3) -0.013(3) 0.004(3)
C19 0.053(5) 0.044(5) 0.041(5) 0.002(4) -0.012(4) 0.008(4)
C20 0.095(7) 0.039(5) 0.034(5) -0.013(4) -0.029(5) 0.026(5)
C21 0.065(5) 0.049(5) 0.024(4) -0.004(4) -0.016(4) 0.021(4)
C22 0.041(4) 0.030(4) 0.028(4) -0.001(3) -0.012(3) 0.005(3)
C23 0.037(4) 0.030(4) 0.022(4) -0.002(3) -0.010(3) 0.001(3)
C24 0.032(4) 0.034(4) 0.026(4) -0.010(3) -0.001(3) -0.001(3)
O16 0.085(2) 0.163(3) 0.092(3) -0.069(2) -0.019(2) -0.008(2)
N1 0.085(2) 0.163(3) 0.092(3) -0.069(2) -0.019(2) -0.008(2)
N2 0.085(2) 0.163(3) 0.092(3) -0.069(2) -0.019(2) -0.008(2)
C25 0.085(2) 0.163(3) 0.092(3) -0.069(2) -0.019(2) -0.008(2)
C26 0.085(2) 0.163(3) 0.092(3) -0.069(2) -0.019(2) -0.008(2)
C27 0.085(2) 0.163(3) 0.092(3) -0.069(2) -0.019(2) -0.008(2)
C28 0.085(2) 0.163(3) 0.092(3) -0.069(2) -0.019(2) -0.008(2)
C29 0.085(2) 0.163(3) 0.092(3) -0.069(2) -0.019(2) -0.008(2)
C30 0.085(2) 0.163(3) 0.092(3) -0.069(2) -0.019(2) -0.008(2)
O18 0.143(5) 0.101(4) 0.219(6) 0.000 0.000 0.035(4)
N3 0.143(5) 0.101(4) 0.219(6) 0.000 0.000 0.035(4)
N4 0.143(5) 0.101(4) 0.219(6) 0.000 0.000 0.035(4)
C31 0.143(5) 0.101(4) 0.219(6) 0.000 0.000 0.035(4)
C32 0.143(5) 0.101(4) 0.219(6) 0.000 0.000 0.035(4)
C33 0.143(5) 0.101(4) 0.219(6) 0.000 0.000 0.035(4)
C34 0.143(5) 0.101(4) 0.219(6) 0.000 0.000 0.035(4)
C35 0.143(5) 0.101(4) 0.219(6) 0.000 0.000 0.035(4)
C36 0.143(5) 0.101(4) 0.219(6) 0.000 0.000 0.035(4)
O17 0.085(2) 0.163(3) 0.092(3) -0.069(2) -0.019(2) -0.008(2)
O19 0.143(5) 0.101(4) 0.219(6) 0.000 0.000 0.035(4)
O20 0.058(4) 0.054(4) 0.047(4) -0.008(3) -0.010(3) 0.005(3)
N5 0.069(5) 0.046(4) 0.052(5) -0.017(4) 0.005(4) 0.015(4)
N6 0.070(5) 0.046(4) 0.041(4) -0.002(4) -0.007(4) 0.007(4)
C37 0.065(5) 0.029(4) 0.032(5) -0.001(4) -0.004(4) -0.003(4)
C38 0.114(8) 0.049(5) 0.041(5) -0.018(5) -0.002(6) 0.005(5)
C39 0.117(9) 0.069(7) 0.063(7) -0.022(6) 0.016(7) -0.020(6)
C40 0.093(7) 0.061(6) 0.043(6) 0.006(5) -0.006(5) -0.009(5)
C41 0.082(7) 0.042(5) 0.108(9) -0.016(6) -0.025(7) 0.012(5)
C42 0.056(5) 0.038(5) 0.079(7) -0.004(5) 0.009(5) -0.001(4)

loop_
_atom_type_symbol
_atom_type_description
_atom_type_scat_dispersion_real
_atom_type_scat_dispersion_imag
_atom_type_scat_source
C C 0.0033 0.0016 'International Tables Vol C Tables 4.2.6.8 and 6.1.1.4'
H H 0.0000 0.0000 'International Tables Vol C Tables 4.2.6.8 and 6.1.1.4'
N N 0.0061 0.0033 'International Tables Vol C Tables 4.2.6.8 and 6.1.1.4'
O O 0.0106 0.0060 'International Tables Vol C Tables 4.2.6.8 and 6.1.1.4'
Mo Mo -1.6832 0.6857 'International Tables Vol C Tables 4.2.6.8 and 6.1.1.4'

loop_
_geom_angle_atom_site_label_1
_geom_angle_atom_site_label_2
_geom_angle_atom_site_label_3
_geom_angle
_geom_angle_site_symmetry_1
_geom_angle_site_symmetry_3
O9 Mo1 O1 177.78(17) . .
O9 Mo1 O7 91.47(17) . .
O1 Mo1 O7 88.41(17) . .
O9 Mo1 Mo2 91.52(13) . .
O1 Mo1 Mo2 90.69(12) . .
O7 Mo1 Mo2 91.17(12) . .
O9 Mo1 O11 89.70(17) . 3
O1 Mo1 O11 90.33(17) . 3
O7 Mo1 O11 177.39(16) . 3
Mo2 Mo1 O11 91.12(12) . 3
O9 Mo1 O16 90.6(2) . .
O1 Mo1 O16 87.2(2) . .
O7 Mo1 O16 91.81(18) . .
Mo2 Mo1 O16 176.31(12) . .
O11 Mo1 O16 85.85(18) 3 .
O2 Mo2 O8 89.48(17) . .
O2 Mo2 O12 89.80(17) . 3
O8 Mo2 O12 176.37(17) . 3
O2 Mo2 O10 176.10(17) . .
O8 Mo2 O10 90.14(17) . .
O12 Mo2 O10 90.34(18) 3 .
O2 Mo2 Mo1 92.39(12) . .
O8 Mo2 Mo1 91.60(12) . .
O12 Mo2 Mo1 91.98(12) 3 .
O10 Mo2 Mo1 91.50(12) . .
O2 Mo2 O17 87.3(2) . .
O8 Mo2 O17 88.6(2) . .
O12 Mo2 O17 87.8(2) 3 .
O10 Mo2 O17 88.8(2) . .
Mo1 Mo2 O17 179.6(2) . .
O3 Mo3 O3 90.1(3) 10 .
O3 Mo3 Mo4 91.82(12) 10 .
O3 Mo3 Mo4 91.83(12) . .
O3 Mo3 O5 90.67(18) 10 12
O3 Mo3 O5 176.77(17) . 12
Mo4 Mo3 O5 91.28(11) . 12
O3 Mo3 O5 176.78(17) 10 3
O3 Mo3 O5 90.67(18) . 3
Mo4 Mo3 O5 91.28(11) . 3
O5 Mo3 O5 88.4(3) 12 3
O3 Mo3 O18 86.75(18) 10 .
O3 Mo3 O18 86.74(18) . .
Mo4 Mo3 O18 178.0(2) . .
O5 Mo3 O18 90.17(18) 12 .
O5 Mo3 O18 90.17(18) 3 .
O6 Mo4 O6 90.4(2) 12 3
O6 Mo4 Mo3 91.86(12) 12 .
O6 Mo4 Mo3 91.86(12) 3 .
O6 Mo4 O4 176.18(17) 12 .
O6 Mo4 O4 88.87(17) 3 .
Mo3 Mo4 O4 91.92(11) . .
O6 Mo4 O4 88.87(17) 12 10
O6 Mo4 O4 176.18(17) 3 10
Mo3 Mo4 O4 91.92(11) . 10
O4 Mo4 O4 91.6(2) . 10
O6 Mo4 O19 87.5(3) 12 .
O6 Mo4 O19 87.5(3) 3 .
Mo3 Mo4 O19 179.1(3) . .
O4 Mo4 O19 88.7(3) . .
O4 Mo4 O19 88.7(3) 10 .
C1 O1 Mo1 117.7(4) . .
C1 O2 Mo2 117.7(4) . .
C8 O3 Mo3 117.4(4) . .
C8 O4 Mo4 117.3(4) . .
C9 O5 Mo3 117.9(4) . 11
C9 O6 Mo4 117.9(4) . 11
C16 O7 Mo1 117.7(4) . .
C16 O8 Mo2 118.2(4) . .
C17 O9 Mo1 118.5(4) . .
C17 O10 Mo2 118.3(4) . .
C24 O11 Mo1 118.4(4) . 4
C24 O12 Mo2 118.1(4) . 4
C4 O13 H13B 109.5 . .
C12 O14 H14A 109.5 . .
C20 O15 H15B 109.5 . .
O2 C1 O1 121.5(6) . .
O2 C1 C2 120.1(6) . .
O1 C1 C2 118.2(6) . .
C3 C2 C7 120.9(7) . .
C3 C2 C1 121.3(6) . .
C7 C2 C1 117.8(6) . .
C2 C3 C4 118.3(7) . .
C2 C3 H3A 120.8 . .
C4 C3 H3A 120.8 . .
O13 C4 C5 119.2(8) . .
O13 C4 C3 119.8(8) . .
C5 C4 C3 120.9(8) . .
C4 C5 C6 119.8(8) . .
C4 C5 H5A 120.1 . .
C6 C5 H5A 120.1 . .
C7 C6 C5 119.8(7) . .
C7 C6 C8 121.2(6) . .
C5 C6 C8 119.0(7) . .
C6 C7 C2 120.0(7) . .
C6 C7 H7A 120.0 . .
C2 C7 H7A 120.0 . .
O4 C8 O3 121.4(6) . .
O4 C8 C6 118.4(6) . .
O3 C8 C6 120.1(6) . .
O5 C9 O6 121.0(6) . .
O5 C9 C10 120.2(6) . .
O6 C9 C10 118.8(6) . .
C15 C10 C11 120.5(6) . .
C15 C10 C9 118.9(6) . .
C11 C10 C9 120.5(6) . .
C12 C11 C10 119.6(7) . .
C12 C11 H11A 120.2 . .
C10 C11 H11A 120.2 . .
O14 C12 C11 116.1(6) . .
O14 C12 C13 123.0(6) . .
C11 C12 C13 120.9(7) . .
C12 C13 C14 119.0(7) . .
C12 C13 H13A 120.5 . .
C14 C13 H13A 120.5 . .
C13 C14 C15 121.4(7) . .
C13 C14 C16 120.1(6) . .
C15 C14 C16 118.4(6) . .
C10 C15 C14 118.4(7) . .
C10 C15 H15A 120.8 . .
C14 C15 H15A 120.8 . .
O8 C16 O7 121.3(6) . .
O8 C16 C14 118.0(6) . .
O7 C16 C14 120.5(6) . .
O10 C17 O9 120.2(6) . .
O10 C17 C18 120.1(6) . .
O9 C17 C18 119.8(6) . .
C19 C18 C23 120.6(6) . .
C19 C18 C17 121.2(6) . .
C23 C18 C17 118.2(6) . .
C18 C19 C20 120.1(7) . .
C18 C19 H19A 120.0 . .
C20 C19 H19A 120.0 . .
O15 C20 C21 120.2(7) . .
O15 C20 C19 120.0(7) . .
C21 C20 C19 119.8(7) . .
C20 C21 C22 119.3(7) . .
C20 C21 H21A 120.3 . .
C22 C21 H21A 120.3 . .
C23 C22 C21 121.6(6) . .
C23 C22 C24 120.6(6) . .
C21 C22 C24 117.8(6) . .
C22 C23 C18 118.4(6) . .
C22 C23 H23A 120.8 . .
C18 C23 H23A 120.8 . .
O11 C24 O12 120.4(6) . .
O11 C24 C22 120.0(6) . .
O12 C24 C22 119.4(6) . .
C25 O16 Mo1 165.2(5) . .
C25 N1 C28 121.7(5) . .
C25 N1 C29 119.6(5) . .
C28 N1 C29 116.9(6) . .
C25 N2 C26 121.6(6) . .
C25 N2 C30 119.4(5) . .
C26 N2 C30 116.8(5) . .
O16 C25 N1 120.0(6) . .
O16 C25 N2 119.9(6) . .
N1 C25 N2 120.1(7) . .
N2 C26 C27 109.6(7) . .
N2 C26 H26A 109.8 . .
C27 C26 H26A 109.8 . .
N2 C26 H26B 109.8 . .
C27 C26 H26B 109.8 . .
H26A C26 H26B 108.2 . .
C26 C27 C28 109.5(7) . .
C26 C27 H27A 109.8 . .
C28 C27 H27A 109.8 . .
C26 C27 H27B 109.8 . .
C28 C27 H27B 109.8 . .
H27A C27 H27B 108.2 . .
N1 C28 C27 109.5(7) . .
N1 C28 H28A 109.8 . .
C27 C28 H28A 109.8 . .
N1 C28 H28B 109.8 . .
C27 C28 H28B 109.8 . .
H28A C28 H28B 108.2 . .
N1 C29 H29A 109.5 . .
N1 C29 H29B 109.5 . .
H29A C29 H29B 109.5 . .
N1 C29 H29C 109.5 . .
H29A C29 H29C 109.5 . .
H29B C29 H29C 109.5 . .
N2 C30 H30A 109.5 . .
N2 C30 H30B 109.5 . .
H30A C30 H30B 109.5 . .
N2 C30 H30C 109.5 . .
H30A C30 H30C 109.5 . .
H30B C30 H30C 109.5 . .
C31 O18 Mo3 172.4(4) . .
C31 N3 C34 121.7(5) . 10
C31 N3 C34 121.7(6) . .
C31 N3 C35 119.9(6) . .
C34 N3 C35 117.2(5) 10 .
C34 N3 C35 117.2(5) . .
C31 N4 C32 121.7(6) . 10
C31 N4 C32 121.7(6) . .
C31 N4 C36 119.9(5) . .
C32 N4 C36 117.2(5) 10 .
C32 N4 C36 117.2(5) . .
O18 C31 N4 120.1(5) . .
O18 C31 N3 120.0(5) . .
N4 C31 N3 119.9(7) . .
C32 C32 C33 89.9(15) 10 10
C32 C32 N4 79.0(6) 10 .
C33 C32 N4 115.7(2) 10 .
C32 C32 C33 68.4(3) 10 .
N4 C32 C33 109.5(7) . .
C32 C32 H32A 72.6 10 .
C33 C32 H32A 123.0 10 .
N4 C32 H32A 113.4 . .
C33 C32 H32A 113.3 . .
C32 C32 H32B 172.2 10 .
C33 C32 H32B 89.1 10 .
N4 C32 H32B 108.3 . .
C33 C32 H32B 110.4 . .
H32A C32 H32B 101.6 . .
C33 C33 C34 90.3(15) 10 10
C33 C33 C32 90.1(15) 10 10
C34 C33 C32 122.8(4) 10 10
C33 C33 C32 68.4(3) 10 .
C34 C33 C32 120.3(4) 10 .
C33 C33 C34 68.2(3) 10 .
C32 C33 C34 120.2(4) 10 .
C32 C33 C34 109.32(10) . .
C33 C33 H33A 177.5 10 .
C34 C33 H33A 88.5 10 .
C32 C33 H33A 88.7 10 .
C32 C33 H33A 110.4 . .
C34 C33 H33A 110.6 . .
C33 C33 H33B 73.5 10 .
C34 C33 H33B 117.1 10 .
C32 C33 H33B 117.7 10 .
C32 C33 H33B 109.1 . .
C34 C33 H33B 108.5 . .
H33A C33 H33B 108.9 . .
C34 C34 C33 89.7(15) 10 10
C34 C34 N3 78.8(6) 10 .
C33 C34 N3 115.8(2) 10 .
C34 C34 C33 68.2(3) 10 .
N3 C34 C33 109.43(10) . .
C34 C34 H34A 172.2 10 .
C33 C34 H34A 89.4 10 .
N3 C34 H34A 108.5 . .
C33 C34 H34A 110.6 . .
C34 C34 H34B 72.3 10 .
C33 C34 H34B 123.5 10 .
N3 C34 H34B 112.4 . .
C33 C34 H34B 113.6 . .
H34A C34 H34B 102.0 . .
N3 C35 H35A 109.5 . .
N3 C35 H35B 109.5 . .
H35A C35 H35B 109.5 . .
N3 C35 H35C 109.5 . .
H35A C35 H35C 109.5 . .
H35B C35 H35C 109.5 . .
N4 C36 H36A 109.5 . .
N4 C36 H36B 109.5 . .
H36A C36 H36B 109.5 . .
N4 C36 H36C 109.5 . .
H36A C36 H36C 109.5 . .
H36B C36 H36C 109.5 . .
C37 N5 C38 125.8(7) . .
C37 N5 C41 116.2(7) . .
C38 N5 C41 117.2(7) . .
C37 N6 C42 119.5(7) . .
C37 N6 C40 122.2(7) . .
C42 N6 C40 116.8(7) . .
O20 C37 N6 122.5(7) . .
O20 C37 N5 122.1(7) . .
N6 C37 N5 115.3(7) . .
N5 C38 C39 112.0(7) . .
N5 C38 H38A 109.2 . .
C39 C38 H38A 109.2 . .
N5 C38 H38B 109.2 . .
C39 C38 H38B 109.2 . .
H38A C38 H38B 107.9 . .
C40 C39 C38 107.8(8) . .
C40 C39 H39A 110.1 . .
C38 C39 H39A 110.1 . .
C40 C39 H39B 110.1 . .
C38 C39 H39B 110.1 . .
H39A C39 H39B 108.5 . .
N6 C40 C39 111.2(8) . .
N6 C40 H40A 109.4 . .
C39 C40 H40A 109.4 . .
N6 C40 H40B 109.4 . .
C39 C40 H40B 109.4 . .
H40A C40 H40B 108.0 . .
N5 C41 H41A 109.5 . .
N5 C41 H41B 109.5 . .
H41A C41 H41B 109.5 . .
N5 C41 H41C 109.5 . .
H41A C41 H41C 109.5 . .
H41B C41 H41C 109.5 . .
N6 C42 H42A 109.5 . .
N6 C42 H42B 109.5 . .
H42A C42 H42B 109.5 . .
N6 C42 H42C 109.5 . .
H42A C42 H42C 109.5 . .
H42B C42 H42C 109.5 . .

loop_
_geom_bond_atom_site_label_1
_geom_bond_atom_site_label_2
_geom_bond_distance
_geom_bond_site_symmetry_2
Mo1 O9 2.090(5) .
Mo1 O1 2.103(4) .
Mo1 O7 2.106(5) .
Mo1 Mo2 2.1128(10) .
Mo1 O11 2.115(4) 3
Mo1 O16 2.396(4) .
Mo2 O2 2.087(5) .
Mo2 O8 2.094(5) .
Mo2 O12 2.097(5) 3
Mo2 O10 2.102(5) .
Mo2 O17 2.401(7) .
Mo3 O3 2.091(5) 10
Mo3 O3 2.091(5) .
Mo3 Mo4 2.1077(13) .
Mo3 O5 2.110(4) 12
Mo3 O5 2.110(4) 3
Mo3 O18 2.428(5) .
Mo4 O6 2.088(5) 12
Mo4 O6 2.088(5) 3
Mo4 O4 2.109(4) .
Mo4 O4 2.109(4) 10
Mo4 O19 2.400(7) .
O1 C1 1.292(7) .
O2 C1 1.259(7) .
O3 C8 1.305(7) .
O4 C8 1.269(7) .
O5 C9 1.264(7) .
O5 Mo3 2.110(4) 11
O6 C9 1.290(7) .
O6 Mo4 2.088(5) 11
O7 C16 1.276(7) .
O8 C16 1.265(7) .
O9 C17 1.292(7) .
O10 C17 1.274(7) .
O11 C24 1.276(8) .
O11 Mo1 2.115(4) 4
O12 C24 1.291(7) .
O12 Mo2 2.097(5) 4
O13 C4 1.354(9) .
O13 H13B 0.8400 .
O14 C12 1.356(8) .
O14 H14A 0.8400 .
O15 C20 1.357(9) .
O15 H15B 0.8400 .
C1 C2 1.490(9) .
C2 C3 1.371(10) .
C2 C7 1.408(9) .
C3 C4 1.418(11) .
C3 H3A 0.9500 .
C4 C5 1.357(11) .
C5 C6 1.417(10) .
C5 H5A 0.9500 .
C6 C7 1.357(9) .
C6 C8 1.485(9) .
C7 H7A 0.9500 .
C9 C10 1.481(9) .
C10 C15 1.393(9) .
C10 C11 1.404(9) .
C11 C12 1.378(9) .
C11 H11A 0.9500 .
C12 C13 1.390(9) .
C13 C14 1.391(9) .
C13 H13A 0.9500 .
C14 C15 1.397(9) .
C14 C16 1.499(9) .
C15 H15A 0.9500 .
C17 C18 1.484(9) .
C18 C19 1.379(10) .
C18 C23 1.413(9) .
C19 C20 1.389(10) .
C19 H19A 0.9500 .
C20 C21 1.380(10) .
C21 C22 1.409(9) .
C21 H21A 0.9500 .
C22 C23 1.355(9) .
C22 C24 1.490(9) .
C23 H23A 0.9500 .
O16 C25 1.281(9) .
N1 C25 1.337(6) .
N1 C28 1.450(7) .
N1 C29 1.469(6) .
N2 C25 1.338(6) .
N2 C26 1.450(8) .
N2 C30 1.470(8) .
C26 C27 1.489(8) .
C26 H26A 0.9900 .
C26 H26B 0.9900 .
C27 C28 1.489(7) .
C27 H27A 0.9900 .
C27 H27B 0.9900 .
C28 H28A 0.9900 .
C28 H28B 0.9900 .
C29 H29A 0.9800 .
C29 H29B 0.9800 .
C29 H29C 0.9800 .
C30 H30A 0.9800 .
C30 H30B 0.9800 .
C30 H30C 0.9800 .
O18 C31 1.280(9) .
N3 C31 1.338(8) .
N3 C34 1.449(8) 10
N3 C34 1.449(8) .
N3 C35 1.467(9) .
N4 C31 1.338(8) .
N4 C32 1.449(7) 10
N4 C32 1.449(7) .
N4 C36 1.467(8) .
C32 C32 0.55(3) 10
C32 C33 1.386(3) 10
C32 C33 1.490(6) .
C32 H32A 0.9185 .
C32 H32B 0.9599 .
C33 C33 0.55(4) 10
C33 C34 1.384(3) 10
C33 C32 1.386(3) 10
C33 C34 1.490(5) .
C33 H33A 0.9602 .
C33 H33B 0.9632 .
C34 C34 0.56(3) 10
C34 C33 1.384(3) 10
C34 H34A 0.9598 .
C34 H34B 0.9199 .
C35 H35A 0.9800 .
C35 H35B 0.9800 .
C35 H35C 0.9800 .
C36 H36A 0.9800 .
C36 H36B 0.9800 .
C36 H36C 0.9800 .
O20 C37 1.231(8) .
N5 C37 1.375(9) .
N5 C38 1.431(10) .
N5 C41 1.470(11) .
N6 C37 1.351(9) .
N6 C42 1.441(9) .
N6 C40 1.472(10) .
C38 C39 1.489(12) .
C38 H38A 0.9900 .
C38 H38B 0.9900 .
C39 C40 1.483(12) .
C39 H39A 0.9900 .
C39 H39B 0.9900 .
C40 H40A 0.9900 .
C40 H40B 0.9900 .
C41 H41A 0.9800 .
C41 H41B 0.9800 .
C41 H41C 0.9800 .
C42 H42A 0.9800 .
C42 H42B 0.9800 .
C42 H42C 0.9800 .

loop_
_platon_squeeze_void_nr
_platon_squeeze_void_average_x
_platon_squeeze_void_average_y
_platon_squeeze_void_average_z
_platon_squeeze_void_volume
_platon_squeeze_void_count_electrons
_platon_squeeze_void_content
1 -0.007 -0.022 -0.026 17199 7169 ' '
